data_7207648
loop_
_publ_author_name
'Lin, Jiao-Min'
'Qiu, Yan-Xuan'
'Chen, Wen-Bin'
'Yang, Meng'
'Zhou, Ai-Ju'
'Dong, Wen'
'Tian, Chang-En'

_publ_section_title
;
 Unusual \p&#x2212;--\p&#x2212; stacking interactions between
 5,5&#x2032;-azotetrazolate(AT) anions in six AT based 3d metal
 photochromic complexes
;
_journal_issue 8
_journal_name_full CrystEngComm
_journal_page_first 2779
_journal_paper_doi 10.1039/c2ce06606h
_journal_volume 14
_journal_year 2012
_chemical_formula_sum 'C18 H54 Co2 N42 O3'
_chemical_formula_weight 1024.89
_chemical_name_systematic
;
?
;
_space_group_IT_number 2
_symmetry_cell_setting triclinic
_symmetry_space_group_name_Hall '-P 1'
_symmetry_space_group_name_H-M 'P -1'
_atom_sites_solution_hydrogens geom
_atom_sites_solution_primary direct
_atom_sites_solution_secondary difmap
_audit_creation_method SHELXL-97
_cell_angle_alpha 106.433(5)
_cell_angle_beta 105.990(5)
_cell_angle_gamma 102.997(4)
_cell_formula_units_Z 2
_cell_length_a 9.6939(10)
_cell_length_b 14.8594(15)
_cell_length_c 16.3712(16)
_cell_measurement_reflns_used 8489
_cell_measurement_temperature 296(2)
_cell_measurement_theta_max 27.9
_cell_measurement_theta_min 1.51
_cell_volume 2053.7(4)
_computing_cell_refinement 'Bruker SMART'
_computing_data_collection 'Bruker SMART'
_computing_data_reduction 'Bruker SMART'
_computing_molecular_graphics 'Bruker SHELXTL'
_computing_publication_material 'Bruker SHELXTL'
_computing_structure_refinement 'SHELXL-97 (Sheldrick, 1997)'
_computing_structure_solution 'SHELXS-97 (Sheldrick, 1990)'
_diffrn_ambient_temperature 296(2)
_diffrn_detector_area_resol_mean none
_diffrn_measured_fraction_theta_full 0.981
_diffrn_measured_fraction_theta_max 0.981
_diffrn_measurement_device_type 'CCD area detector'
_diffrn_measurement_method 'phi and omega scans'
_diffrn_radiation_monochromator graphite
_diffrn_radiation_source 'fine-focus sealed tube'
_diffrn_radiation_type MoK\a
_diffrn_radiation_wavelength 0.71073
_diffrn_reflns_av_R_equivalents 0.0206
_diffrn_reflns_av_sigmaI/netI 0.0206
_diffrn_reflns_limit_h_max 12
_diffrn_reflns_limit_h_min -12
_diffrn_reflns_limit_k_max 19
_diffrn_reflns_limit_k_min -19
_diffrn_reflns_limit_l_max 21
_diffrn_reflns_limit_l_min -21
_diffrn_reflns_number 33325
_diffrn_reflns_theta_full 27.90
_diffrn_reflns_theta_max 27.90
_diffrn_reflns_theta_min 1.51
_diffrn_standards_decay_% none
_diffrn_standards_interval_count none
_diffrn_standards_interval_time none
_diffrn_standards_number none
_exptl_absorpt_coefficient_mu 0.894
_exptl_absorpt_correction_T_max 0.890
_exptl_absorpt_correction_T_min 0.812
_exptl_absorpt_correction_type empirical
_exptl_absorpt_process_details SADABS
_exptl_crystal_colour red
_exptl_crystal_density_diffrn 1.657
_exptl_crystal_density_meas ?
_exptl_crystal_density_method 'not measured'
_exptl_crystal_description block
_exptl_crystal_F_000 1068.0
_exptl_crystal_size_max 0.242
_exptl_crystal_size_mid 0.194
_exptl_crystal_size_min 0.130
_refine_diff_density_max 0.534
_refine_diff_density_min -0.351
_refine_diff_density_rms 0.051
_refine_ls_extinction_method none
_refine_ls_goodness_of_fit_ref 1.037
_refine_ls_hydrogen_treatment mixed
_refine_ls_matrix_type full
_refine_ls_number_parameters 810
_refine_ls_number_reflns 9642
_refine_ls_number_restraints 15
_refine_ls_restrained_S_all 1.043
_refine_ls_R_factor_all 0.0326
_refine_ls_R_factor_gt 0.0273
_refine_ls_shift/su_max 0.001
_refine_ls_shift/su_mean 0.000
_refine_ls_structure_factor_coef Fsqd
_refine_ls_weighting_details 'calc w=1/[\s^2^(Fo^2^)+(0.0418P)^2^+0.6841P] where P=(Fo^2^+2Fc^2^)/3'
_refine_ls_weighting_scheme calc
_refine_ls_wR_factor_gt 0.0720
_refine_ls_wR_factor_ref 0.0759
_reflns_number_gt 8489
_reflns_number_total 9642
_reflns_threshold_expression >2sigma(I)
_cod_data_source_file c2ce06606h.txt
_cod_data_source_block 1
_cod_depositor_comments
;
The following automatic conversions were performed:

'_exptl_crystal_density_meas' value 'not measured' was changed to '?'
- the value is perceived as not measured.

Automatic conversion script
Id: cif_fix_values 3008 2015-01-20 13:52:24Z robertas 
;
_cod_original_sg_symbol_H-M P-1
_cod_database_code 7207648

loop_
_symmetry_equiv_pos_as_xyz
'x, y, z'
'-x, -y, -z'

loop_
_atom_site_label
_atom_site_type_symbol
_atom_site_fract_x
_atom_site_fract_y
_atom_site_fract_z
_atom_site_U_iso_or_equiv
_atom_site_adp_type
_atom_site_occupancy
_atom_site_symmetry_multiplicity
_atom_site_calc_flag
_atom_site_refinement_flags
Co1 Co 0.26978(2) 0.445705(13) 0.203885(12) 0.01798(5) Uani 1 1 d .
Co2 Co 0.72860(2) 0.039218(13) 0.272288(12) 0.01885(5) Uani 1 1 d .
N8 N 0.79357(16) 0.24259(10) 0.12954(9) 0.0312(3) Uani 1 1 d .
N6 N 0.69028(15) 0.45615(9) 0.16491(9) 0.0280(3) Uani 1 1 d .
N16 N 0.27748(16) 0.87207(10) 0.11171(10) 0.0323(3) Uani 1 1 d .
N15 N 0.15748(16) 0.89286(11) 0.10235(11) 0.0374(3) Uani 1 1 d .
N9 N 0.64402(17) 0.20727(10) 0.10446(10) 0.0337(3) Uani 1 1 d .
N7 N 0.83883(15) 0.34178(10) 0.15556(9) 0.0291(3) Uani 1 1 d .
N10 N 0.58770(16) 0.28223(10) 0.11389(10) 0.0336(3) Uani 1 1 d .
N18 N 0.32782(18) 0.64390(11) 0.06185(10) 0.0385(3) Uani 1 1 d .
N20 N 0.12885(16) 0.69171(11) 0.04204(10) 0.0362(3) Uani 1 1 d .
N5 N 0.80817(15) 0.52736(10) 0.18477(9) 0.0282(3) Uani 1 1 d .
N17 N 0.38122(17) 0.74303(11) 0.09505(10) 0.0372(3) Uani 1 1 d .
N19 N 0.17730(18) 0.61328(10) 0.02992(10) 0.0370(3) Uani 1 1 d .
N4 N 0.66660(16) 0.63811(10) 0.22997(11) 0.0362(3) Uani 1 1 d .
N3 N 0.70076(18) 0.73634(11) 0.25520(12) 0.0425(4) Uani 1 1 d .
N12 N 0.28073(19) 1.15243(11) 0.18736(13) 0.0466(4) Uani 1 1 d .
N2 N 0.83497(19) 0.77468(11) 0.25166(13) 0.0457(4) Uani 1 1 d .
N30 N 0.17721(18) 0.11694(13) 0.40235(12) 0.0456(4) Uani 1 1 d .
N11 N 0.31699(17) 1.06961(11) 0.16597(12) 0.0407(4) Uani 1 1 d .
N1 N 0.89207(18) 0.70263(11) 0.22420(13) 0.0415(4) Uani 1 1 d .
N24 N 0.02626(19) 0.38176(13) 0.57295(11) 0.0476(4) Uani 1 1 d .
N29 N 0.2545(2) 0.05993(12) 0.37256(12) 0.0504(4) Uani 1 1 d .
N25 N 0.16288(19) 0.29257(13) 0.52289(15) 0.0175(4) Uani 0.50 1 d PD
N23 N 0.0365(2) 0.47519(16) 0.61366(13) 0.0582(5) Uani 1 1 d .
N26 N 0.29141(19) 0.29331(13) 0.52078(14) 0.0176(4) Uani 0.50 1 d PD
N27 N 0.4217(2) 0.19757(14) 0.47223(13) 0.0531(4) Uani 1 1 d .
N28 N 0.4000(2) 0.10830(15) 0.41498(14) 0.0563(5) Uani 1 1 d .
N14 N 0.06965(18) 1.03047(12) 0.13611(14) 0.0508(4) Uani 1 1 d .
N13 N 0.13318(19) 1.12887(12) 0.16983(14) 0.0516(4) Uani 1 1 d .
N22 N 0.1751(3) 0.53295(13) 0.63611(13) 0.0627(5) Uani 1 1 d .
N21 N 0.2578(2) 0.47889(15) 0.61111(14) 0.0563(5) Uani 1 1 d .
N35 N 0.13717(15) 0.31641(9) 0.10918(9) 0.0259(3) Uani 1 1 d .
N33 N 0.40545(15) 0.57754(9) 0.29121(9) 0.0257(3) Uani 1 1 d .
N34 N 0.12850(15) 0.51212(9) 0.16157(9) 0.0233(2) Uani 1 1 d .
N36 N 0.36529(15) 0.46050(10) 0.11489(9) 0.0251(3) Uani 1 1 d .
N32 N 0.16949(16) 0.42542(11) 0.28843(10) 0.0271(3) Uani 1 1 d .
N31 N 0.41111(16) 0.38460(11) 0.26056(10) 0.0281(3) Uani 1 1 d .
N39 N 0.60177(16) 0.01559(10) 0.14669(9) 0.0276(3) Uani 1 1 d .
N40 N 0.83113(16) -0.04425(10) 0.21465(10) 0.0304(3) Uani 1 1 d .
N37 N 0.62412(16) 0.12712(10) 0.32135(10) 0.0292(3) Uani 1 1 d .
N38 N 0.87382(15) 0.15922(9) 0.27926(9) 0.0260(3) Uani 1 1 d .
N41 N 0.85525(16) 0.05651(11) 0.39545(10) 0.0299(3) Uani 1 1 d .
N42 N 0.58777(16) -0.07499(10) 0.27891(10) 0.0299(3) Uani 1 1 d .
C2 C 0.70972(17) 0.36266(11) 0.14438(10) 0.0251(3) Uani 1 1 d .
C6 C 0.2843(2) 0.20012(11) 0.46341(11) 0.0372(4) Uani 1 1 d D
C4 C 0.25678(18) 0.76967(11) 0.08191(11) 0.0293(3) Uani 1 1 d .
C1 C 0.78561(17) 0.62012(11) 0.21160(11) 0.0271(3) Uani 1 1 d .
C3 C 0.18512(19) 0.99633(12) 0.13449(12) 0.0336(3) Uani 1 1 d .
C5 C 0.1628(2) 0.38748(12) 0.57205(11) 0.0373(4) Uani 1 1 d D
C12 C 0.34369(19) 0.65557(11) 0.27303(12) 0.0300(3) Uani 1 1 d .
C11 C 0.17250(19) 0.61223(12) 0.23294(12) 0.0300(3) Uani 1 1 d .
C9 C 0.2053(2) 0.28898(12) 0.03894(12) 0.0343(4) Uani 1 1 d .
C10 C 0.2714(2) 0.38205(14) 0.02400(11) 0.0353(4) Uani 1 1 d .
C8 C 0.2256(2) 0.35945(15) 0.33202(14) 0.0386(4) Uani 1 1 d .
C7 C 0.3920(2) 0.38314(16) 0.34723(13) 0.0394(4) Uani 1 1 d .
C14 C 0.8547(2) 0.24824(12) 0.33968(11) 0.0311(3) Uani 1 1 d .
C13 C 0.6877(2) 0.22725(12) 0.32082(12) 0.0311(3) Uani 1 1 d .
C16 C 0.7364(2) -0.09829(13) 0.11551(13) 0.0403(4) Uani 1 1 d .
C17 C 0.6279(2) -0.06638(14) 0.37591(13) 0.0367(4) Uani 1 1 d .
C18 C 0.7981(2) -0.03115(14) 0.41761(13) 0.0379(4) Uani 1 1 d .
C15 C 0.6721(2) -0.02757(14) 0.08233(12) 0.0376(4) Uani 1 1 d .
O2 O 0.2043(2) 0.80184(13) 0.46860(11) 0.0572(4) Uani 1 1 d D
O1 O 0.3278(2) 0.61137(13) 0.46167(10) 0.0556(4) Uani 1 1 d D
O3 O 0.2201(2) 0.85061(12) 0.31088(13) 0.0627(4) Uani 1 1 d D
H34 H 0.755(2) 0.0233(13) 0.0855(12) 0.026(4) Uiso 1 1 d .
H55 H 0.861(2) 0.1639(15) 0.2199(14) 0.040(5) Uiso 1 1 d .
H32 H 0.510(2) -0.0284(16) 0.1324(14) 0.041(5) Uiso 1 1 d .
H54 H 0.909(2) 0.2565(14) 0.4007(14) 0.037(5) Uiso 1 1 d .
H36 H 0.657(2) -0.1554(16) 0.1096(14) 0.040(5) Uiso 1 1 d .
H53 H 0.896(2) 0.3039(16) 0.3272(14) 0.043(5) Uiso 1 1 d .
H40 H 0.493(3) -0.0772(16) 0.2560(15) 0.046(6) Uiso 1 1 d .
H46 H 0.854(2) 0.1131(16) 0.4374(14) 0.039(5) Uiso 1 1 d .
H52 H 0.672(2) 0.2738(16) 0.3649(15) 0.045(6) Uiso 1 1 d .
H51 H 0.523(3) 0.1002(16) 0.2871(15) 0.049(6) Uiso 1 1 d .
H39 H 0.854(2) -0.0884(17) 0.2425(15) 0.049(6) Uiso 1 1 d .
H33 H 0.590(3) 0.0754(17) 0.1421(15) 0.051(6) Uiso 1 1 d .
H50 H 0.635(2) 0.2275(14) 0.2638(14) 0.033(5) Uiso 1 1 d .
H37 H 0.802(2) -0.1187(15) 0.0848(14) 0.044(6) Uiso 1 1 d .
H44 H 0.828(2) -0.0160(16) 0.4790(16) 0.046(6) Uiso 1 1 d .
H45 H 0.588(2) -0.0186(16) 0.4060(14) 0.041(5) Uiso 1 1 d .
H49 H 0.627(2) 0.1332(16) 0.3806(16) 0.045(6) Uiso 1 1 d .
H42 H 0.838(2) -0.0791(15) 0.3913(13) 0.037(5) Uiso 1 1 d .
H38 H 0.925(2) -0.0024(16) 0.2199(14) 0.043(6) Uiso 1 1 d .
H48 H 0.973(2) 0.1604(15) 0.3020(14) 0.042(5) Uiso 1 1 d .
H47 H 0.948(3) 0.0675(16) 0.3993(14) 0.045(6) Uiso 1 1 d .
H9 H 0.132(2) 0.6029(14) 0.2784(13) 0.034(5) Uiso 1 1 d .
H16 H 0.071(3) 0.4029(16) 0.2616(15) 0.046(6) Uiso 1 1 d .
H21 H 0.434(3) 0.3414(17) 0.3648(16) 0.054(6) Uiso 1 1 d .
H10 H 0.132(2) 0.6499(14) 0.2044(13) 0.032(5) Uiso 1 1 d .
H20 H 0.450(2) 0.4489(16) 0.3920(14) 0.042(5) Uiso 1 1 d .
H18 H 0.210(2) 0.3682(17) 0.3855(16) 0.051(6) Uiso 1 1 d .
H17 H 0.189(2) 0.4817(16) 0.3320(15) 0.042(6) Uiso 1 1 d .
H12 H 0.383(2) 0.6761(14) 0.2313(13) 0.033(5) Uiso 1 1 d .
H11 H 0.380(2) 0.7130(16) 0.3313(14) 0.043(5) Uiso 1 1 d .
H26 H 0.281(2) 0.2629(14) 0.0630(13) 0.035(5) Uiso 1 1 d .
H30 H 0.379(2) 0.5189(16) 0.1076(13) 0.036(5) Uiso 1 1 d .
H28 H 0.333(2) 0.3722(15) -0.0115(14) 0.040(5) Uiso 1 1 d .
H31 H 0.455(2) 0.4564(14) 0.1330(13) 0.034(5) Uiso 1 1 d .
H25 H 0.116(2) 0.2677(16) 0.1302(14) 0.038(5) Uiso 1 1 d .
H22 H 0.505(2) 0.4163(15) 0.2735(13) 0.037(5) Uiso 1 1 d .
H23 H 0.391(2) 0.3232(16) 0.2247(14) 0.039(5) Uiso 1 1 d .
H14 H 0.499(2) 0.5895(15) 0.2888(14) 0.040(5) Uiso 1 1 d .
H13 H 0.418(2) 0.5824(16) 0.3468(16) 0.049(6) Uiso 1 1 d .
H7 H 0.034(2) 0.4788(14) 0.1499(13) 0.033(5) Uiso 1 1 d .
H8 H 0.129(2) 0.5180(13) 0.1068(13) 0.029(4) Uiso 1 1 d .
H24 H 0.048(2) 0.3213(15) 0.0817(14) 0.038(5) Uiso 1 1 d .
H27 H 0.130(2) 0.2383(15) -0.0167(14) 0.038(5) Uiso 1 1 d .
H29 H 0.191(2) 0.4056(15) -0.0045(14) 0.039(5) Uiso 1 1 d .
H4 H 0.211(3) 0.8129(19) 0.4240(15) 0.070(9) Uiso 1 1 d D
H6 H 0.226(3) 0.9094(12) 0.3260(19) 0.078(9) Uiso 1 1 d D
H5 H 0.130(2) 0.8170(18) 0.277(2) 0.120(14) Uiso 1 1 d D
H3 H 0.128(3) 0.749(2) 0.450(2) 0.129(15) Uiso 1 1 d D
H2 H 0.374(3) 0.6700(14) 0.479(2) 0.084(10) Uiso 1 1 d D
H35 H 0.600(2) -0.0595(16) 0.0209(16) 0.049(6) Uiso 1 1 d .
H43 H 0.585(3) -0.1300(18) 0.3780(15) 0.053(6) Uiso 1 1 d .
H41 H 0.592(3) -0.1338(18) 0.2450(16) 0.050(6) Uiso 1 1 d .
H19 H 0.170(2) 0.2924(16) 0.2909(14) 0.038(5) Uiso 1 1 d .
H1 H 0.244(2) 0.603(2) 0.466(3) 0.124(15) Uiso 1 1 d D
N43 N 0.2685(5) 0.3355(3) 0.5458(3) 0.0557(9) Uiso 0.50 1 d PD
N44 N 0.1807(5) 0.2564(3) 0.4949(3) 0.0494(9) Uiso 0.50 1 d PD

loop_
_atom_site_aniso_label
_atom_site_aniso_U_11
_atom_site_aniso_U_22
_atom_site_aniso_U_33
_atom_site_aniso_U_23
_atom_site_aniso_U_13
_atom_site_aniso_U_12
Co1 0.01492(10) 0.01636(9) 0.02206(9) 0.00666(7) 0.00614(7) 0.00524(7)
Co2 0.01625(10) 0.01632(9) 0.02407(10) 0.00725(7) 0.00744(7) 0.00563(7)
N8 0.0357(8) 0.0271(7) 0.0348(7) 0.0128(6) 0.0136(6) 0.0152(6)
N6 0.0226(6) 0.0242(6) 0.0391(7) 0.0128(5) 0.0114(5) 0.0097(5)
N16 0.0262(7) 0.0281(7) 0.0388(7) 0.0141(6) 0.0066(6) 0.0059(5)
N15 0.0274(7) 0.0323(7) 0.0504(9) 0.0181(7) 0.0093(6) 0.0081(6)
N9 0.0359(8) 0.0256(7) 0.0401(7) 0.0150(6) 0.0121(6) 0.0093(6)
N7 0.0246(7) 0.0276(7) 0.0370(7) 0.0114(5) 0.0118(5) 0.0121(5)
N10 0.0269(7) 0.0269(7) 0.0462(8) 0.0163(6) 0.0109(6) 0.0071(6)
N18 0.0441(9) 0.0302(7) 0.0396(8) 0.0143(6) 0.0102(7) 0.0137(6)
N20 0.0309(8) 0.0301(7) 0.0401(8) 0.0137(6) 0.0051(6) 0.0049(6)
N5 0.0247(7) 0.0247(6) 0.0394(7) 0.0135(5) 0.0144(5) 0.0102(5)
N17 0.0321(8) 0.0294(7) 0.0439(8) 0.0129(6) 0.0071(6) 0.0077(6)
N19 0.0424(9) 0.0262(7) 0.0359(7) 0.0134(6) 0.0075(6) 0.0050(6)
N4 0.0273(7) 0.0254(7) 0.0566(9) 0.0121(6) 0.0179(7) 0.0101(6)
N3 0.0335(8) 0.0264(7) 0.0687(11) 0.0144(7) 0.0198(7) 0.0141(6)
N12 0.0377(9) 0.0282(8) 0.0745(12) 0.0183(8) 0.0205(8) 0.0123(7)
N2 0.0387(9) 0.0269(7) 0.0795(12) 0.0234(8) 0.0257(8) 0.0152(7)
N30 0.0312(8) 0.0551(10) 0.0532(9) 0.0217(8) 0.0182(7) 0.0132(7)
N11 0.0267(7) 0.0293(7) 0.0644(10) 0.0152(7) 0.0154(7) 0.0100(6)
N1 0.0354(8) 0.0269(7) 0.0738(11) 0.0242(7) 0.0282(8) 0.0138(6)
N24 0.0378(9) 0.0481(10) 0.0417(8) 0.0094(7) 0.0098(7) 0.0011(7)
N29 0.0650(12) 0.0343(8) 0.0541(10) 0.0111(7) 0.0311(9) 0.0150(8)
N25 0.0126(11) 0.0142(11) 0.0206(11) -0.0009(9) 0.0068(9) 0.0034(9)
N23 0.0664(13) 0.0747(13) 0.0520(10) 0.0224(10) 0.0305(9) 0.0471(11)
N26 0.0102(11) 0.0145(10) 0.0242(11) 0.0027(9) 0.0049(9) 0.0041(9)
N27 0.0385(10) 0.0515(10) 0.0609(11) 0.0207(9) 0.0128(8) 0.0056(8)
N28 0.0527(11) 0.0657(12) 0.0779(13) 0.0351(11) 0.0425(10) 0.0350(10)
N14 0.0295(8) 0.0401(9) 0.0859(13) 0.0259(9) 0.0207(8) 0.0138(7)
N13 0.0388(9) 0.0381(9) 0.0851(13) 0.0254(9) 0.0240(9) 0.0204(7)
N22 0.0891(16) 0.0320(9) 0.0544(11) 0.0084(8) 0.0187(11) 0.0153(10)
N21 0.0380(10) 0.0569(11) 0.0630(11) 0.0239(9) 0.0115(8) 0.0017(8)
N35 0.0204(6) 0.0203(6) 0.0327(7) 0.0065(5) 0.0063(5) 0.0071(5)
N33 0.0213(7) 0.0232(6) 0.0273(6) 0.0059(5) 0.0066(5) 0.0045(5)
N34 0.0191(6) 0.0215(6) 0.0292(6) 0.0092(5) 0.0079(5) 0.0074(5)
N36 0.0209(6) 0.0270(7) 0.0291(6) 0.0105(5) 0.0104(5) 0.0089(5)
N32 0.0247(7) 0.0289(7) 0.0310(7) 0.0129(6) 0.0128(5) 0.0090(5)
N31 0.0209(7) 0.0276(7) 0.0366(7) 0.0142(6) 0.0077(5) 0.0096(5)
N39 0.0246(7) 0.0254(7) 0.0285(6) 0.0080(5) 0.0072(5) 0.0059(5)
N40 0.0282(7) 0.0234(6) 0.0445(8) 0.0129(6) 0.0176(6) 0.0115(6)
N37 0.0275(7) 0.0286(7) 0.0345(7) 0.0107(6) 0.0147(6) 0.0120(6)
N38 0.0232(7) 0.0222(6) 0.0327(7) 0.0107(5) 0.0101(5) 0.0071(5)
N41 0.0243(7) 0.0308(7) 0.0325(7) 0.0146(6) 0.0067(5) 0.0061(6)
N42 0.0250(7) 0.0262(7) 0.0359(7) 0.0112(6) 0.0107(6) 0.0045(5)
C2 0.0228(7) 0.0244(7) 0.0310(7) 0.0118(6) 0.0106(6) 0.0101(6)
C6 0.0522(11) 0.0358(9) 0.0365(9) 0.0191(7) 0.0223(8) 0.0230(8)
C4 0.0306(8) 0.0250(7) 0.0293(7) 0.0125(6) 0.0058(6) 0.0064(6)
C1 0.0239(7) 0.0250(7) 0.0376(8) 0.0151(6) 0.0128(6) 0.0108(6)
C3 0.0273(8) 0.0302(8) 0.0457(9) 0.0181(7) 0.0121(7) 0.0102(7)
C5 0.0475(11) 0.0379(9) 0.0322(8) 0.0135(7) 0.0159(7) 0.0215(8)
C12 0.0318(9) 0.0192(7) 0.0367(8) 0.0078(6) 0.0126(7) 0.0069(6)
C11 0.0316(8) 0.0232(7) 0.0370(8) 0.0089(6) 0.0128(7) 0.0144(6)
C9 0.0287(9) 0.0284(8) 0.0345(8) -0.0024(7) 0.0078(7) 0.0113(7)
C10 0.0320(9) 0.0436(10) 0.0257(7) 0.0055(7) 0.0116(7) 0.0118(8)
C8 0.0394(10) 0.0445(11) 0.0462(10) 0.0313(9) 0.0203(8) 0.0156(8)
C7 0.0356(10) 0.0483(11) 0.0414(9) 0.0290(9) 0.0091(8) 0.0171(9)
C14 0.0358(9) 0.0189(7) 0.0318(8) 0.0055(6) 0.0088(7) 0.0056(6)
C13 0.0422(10) 0.0252(8) 0.0326(8) 0.0106(6) 0.0174(7) 0.0186(7)
C16 0.0452(11) 0.0249(8) 0.0452(10) -0.0001(7) 0.0229(9) 0.0098(8)
C17 0.0403(10) 0.0328(9) 0.0410(9) 0.0203(7) 0.0188(8) 0.0060(7)
C18 0.0436(10) 0.0335(9) 0.0376(9) 0.0214(8) 0.0089(8) 0.0109(8)
C15 0.0428(10) 0.0366(9) 0.0270(8) 0.0047(7) 0.0134(7) 0.0094(8)
O2 0.0552(10) 0.0503(9) 0.0478(9) 0.0044(7) 0.0200(7) 0.0001(8)
O1 0.0527(10) 0.0571(10) 0.0406(8) 0.0044(7) 0.0163(7) 0.0062(8)
O3 0.0588(11) 0.0387(8) 0.0745(11) 0.0082(8) 0.0121(9) 0.0178(8)

loop_
_atom_type_symbol
_atom_type_description
_atom_type_scat_dispersion_real
_atom_type_scat_dispersion_imag
_atom_type_scat_source
C C 0.0033 0.0016 'International Tables Vol C Tables 4.2.6.8 and 6.1.1.4'
H H 0.0000 0.0000 'International Tables Vol C Tables 4.2.6.8 and 6.1.1.4'
N N 0.0061 0.0033 'International Tables Vol C Tables 4.2.6.8 and 6.1.1.4'
O O 0.0106 0.0060 'International Tables Vol C Tables 4.2.6.8 and 6.1.1.4'
Co Co 0.3494 0.9721 'International Tables Vol C Tables 4.2.6.8 and 6.1.1.4'

loop_
_geom_angle_atom_site_label_1
_geom_angle_atom_site_label_2
_geom_angle_atom_site_label_3
_geom_angle
N32 Co1 N34 88.65(6)
N32 Co1 N33 92.05(6)
N34 Co1 N33 86.57(5)
N32 Co1 N35 91.94(6)
N34 Co1 N35 92.12(6)
N33 Co1 N35 175.77(6)
N32 Co1 N36 177.56(6)
N34 Co1 N36 91.54(6)
N33 Co1 N36 90.39(6)
N35 Co1 N36 85.63(6)
N32 Co1 N31 85.81(6)
N34 Co1 N31 173.45(6)
N33 Co1 N31 90.12(6)
N35 Co1 N31 91.57(6)
N36 Co1 N31 94.14(6)
N40 Co2 N37 175.04(6)
N40 Co2 N41 92.58(6)
N37 Co2 N41 91.54(6)
N40 Co2 N38 91.12(6)
N37 Co2 N38 86.11(6)
N41 Co2 N38 90.05(6)
N40 Co2 N39 85.27(6)
N37 Co2 N39 90.68(6)
N41 Co2 N39 177.36(6)
N38 Co2 N39 91.53(6)
N40 Co2 N42 92.30(6)
N37 Co2 N42 90.81(6)
N41 Co2 N42 85.02(6)
N38 Co2 N42 174.12(6)
N39 Co2 N42 93.52(6)
N9 N8 N7 109.68(12)
N5 N6 C2 114.55(12)
N15 N16 C4 114.66(14)
N16 N15 C3 112.21(14)
N8 N9 N10 109.63(13)
C2 N7 N8 103.67(13)
C2 N10 N9 103.90(13)
N19 N18 N17 109.57(14)
N19 N20 C4 103.97(14)
N6 N5 C1 112.24(12)
C4 N17 N18 104.16(14)
N18 N19 N20 109.66(13)
C1 N4 N3 104.32(13)
N2 N3 N4 109.33(14)
N13 N12 N11 109.38(15)
N3 N2 N1 109.98(14)
C6 N30 N29 103.89(15)
C3 N11 N12 104.41(14)
C1 N1 N2 103.73(14)
C5 N24 N23 104.25(16)
N28 N29 N30 109.08(16)
N44 N25 N43 89.0(4)
N44 N25 N26 52.1(4)
N43 N25 N26 37.3(2)
N44 N25 C5 160.1(4)
N43 N25 C5 75.2(3)
N26 N25 C5 112.37(16)
N22 N23 N24 109.14(17)
N43 N26 N44 84.0(4)
N43 N26 N25 51.2(3)
N44 N26 N25 33.2(2)
N43 N26 C6 162.0(4)
N44 N26 C6 78.0(3)
N25 N26 C6 110.91(16)
C6 N27 N28 104.29(16)
N29 N28 N27 109.99(16)
N13 N14 C3 104.37(15)
N12 N13 N14 109.71(15)
N23 N22 N21 109.61(17)
C5 N21 N22 104.30(17)
C9 N35 Co1 109.17(10)
C9 N35 H25 110.7(13)
Co1 N35 H25 114.5(13)
C9 N35 H24 107.3(13)
Co1 N35 H24 109.3(13)
H25 N35 H24 105.5(18)
C12 N33 Co1 110.54(10)
C12 N33 H14 109.4(13)
Co1 N33 H14 111.4(13)
C12 N33 H13 108.9(15)
Co1 N33 H13 111.4(15)
H14 N33 H13 105.2(19)
C11 N34 Co1 108.59(10)
C11 N34 H7 109.6(12)
Co1 N34 H7 112.6(13)
C11 N34 H8 110.1(11)
Co1 N34 H8 111.2(11)
H7 N34 H8 104.8(16)
C10 N36 Co1 109.72(10)
C10 N36 H30 107.2(13)
Co1 N36 H30 115.3(12)
C10 N36 H31 110.4(13)
Co1 N36 H31 109.3(13)
H30 N36 H31 104.9(18)
C8 N32 Co1 110.40(11)
C8 N32 H16 111.6(14)
Co1 N32 H16 111.5(14)
C8 N32 H17 107.4(14)
Co1 N32 H17 110.8(14)
H16 N32 H17 104.9(19)
C7 N31 Co1 108.56(11)
C7 N31 H22 107.7(13)
Co1 N31 H22 113.4(13)
C7 N31 H23 108.1(14)
Co1 N31 H23 110.7(13)
H22 N31 H23 108.3(19)
C15 N39 Co2 109.69(11)
C15 N39 H32 108.2(13)
Co2 N39 H32 108.7(13)
C15 N39 H33 110.7(13)
Co2 N39 H33 110.2(14)
H32 N39 H33 109.4(19)
C16 N40 Co2 109.18(11)
C16 N40 H39 110.9(14)
Co2 N40 H39 113.7(13)
C16 N40 H38 108.5(12)
Co2 N40 H38 108.2(13)
H39 N40 H38 106.2(18)
C13 N37 Co2 110.11(10)
C13 N37 H51 111.0(14)
Co2 N37 H51 109.0(14)
C13 N37 H49 108.9(13)
Co2 N37 H49 114.6(13)
H51 N37 H49 103.0(18)
C14 N38 Co2 108.85(10)
C14 N38 H55 109.3(12)
Co2 N38 H55 112.8(12)
C14 N38 H48 109.4(13)
Co2 N38 H48 111.8(13)
H55 N38 H48 104.6(17)
C18 N41 Co2 110.38(11)
C18 N41 H46 109.7(12)
Co2 N41 H46 109.2(12)
C18 N41 H47 112.1(14)
Co2 N41 H47 109.4(14)
H46 N41 H47 106.0(19)
C17 N42 Co2 109.00(10)
C17 N42 H40 110.4(14)
Co2 N42 H40 110.8(14)
C17 N42 H41 109.3(14)
Co2 N42 H41 111.8(14)
H40 N42 H41 106(2)
N7 C2 N10 113.11(13)
N7 C2 N6 128.29(14)
N10 C2 N6 118.52(13)
N27 C6 N30 112.75(15)
N27 C6 N26 110.05(16)
N30 C6 N26 137.17(17)
N27 C6 N44 148.7(2)
N30 C6 N44 98.4(2)
N26 C6 N44 38.89(17)
N17 C4 N20 112.65(14)
N17 C4 N16 117.34(14)
N20 C4 N16 130.01(15)
N4 C1 N1 112.64(14)
N4 C1 N5 127.00(14)
N1 C1 N5 120.32(14)
N14 C3 N11 112.12(15)
N14 C3 N15 119.42(15)
N11 C3 N15 128.46(15)
N24 C5 N21 112.70(16)
N24 C5 N25 109.55(16)
N21 C5 N25 137.56(19)
N24 C5 N43 148.5(2)
N21 C5 N43 98.8(2)
N25 C5 N43 39.10(18)
N33 C12 C11 108.35(13)
N33 C12 H12 108.0(11)
C11 C12 H12 111.2(11)
N33 C12 H11 108.5(12)
C11 C12 H11 111.7(12)
H12 C12 H11 109.0(16)
N34 C11 C12 108.56(12)
N34 C11 H9 106.7(11)
C12 C11 H9 111.2(11)
N34 C11 H10 106.7(12)
C12 C11 H10 110.5(12)
H9 C11 H10 113.0(16)
N35 C9 C10 107.29(13)
N35 C9 H26 106.3(12)
C10 C9 H26 112.0(12)
N35 C9 H27 110.4(12)
C10 C9 H27 111.7(12)
H26 C9 H27 109.0(16)
N36 C10 C9 107.69(14)
N36 C10 H28 109.3(12)
C9 C10 H28 111.3(12)
N36 C10 H29 106.8(12)
C9 C10 H29 111.0(12)
H28 C10 H29 110.6(17)
N32 C8 C7 107.44(14)
N32 C8 H18 110.8(14)
C7 C8 H18 111.3(14)
N32 C8 H19 107.6(12)
C7 C8 H19 110.8(12)
H18 C8 H19 108.9(18)
N31 C7 C8 107.92(14)
N31 C7 H21 109.2(15)
C8 C7 H21 114.7(15)
N31 C7 H20 105.8(12)
C8 C7 H20 111.4(12)
H21 C7 H20 107.5(19)
N38 C14 C13 107.60(13)
N38 C14 H54 106.3(12)
C13 C14 H54 111.9(12)
N38 C14 H53 109.2(13)
C13 C14 H53 111.4(13)
H54 C14 H53 110.2(17)
N37 C13 C14 108.26(13)
N37 C13 H52 109.7(13)
C14 C13 H52 110.5(13)
N37 C13 H50 107.7(12)
C14 C13 H50 112.3(12)
H52 C13 H50 108.3(17)
C15 C16 N40 107.19(13)
C15 C16 H36 111.7(12)
N40 C16 H36 108.1(12)
C15 C16 H37 111.5(13)
N40 C16 H37 107.4(13)
H36 C16 H37 110.8(17)
N42 C17 C18 106.78(14)
N42 C17 H45 108.4(12)
C18 C17 H45 110.6(12)
N42 C17 H43 109.2(14)
C18 C17 H43 110.9(13)
H45 C17 H43 110.8(18)
N41 C18 C17 107.38(14)
N41 C18 H44 111.6(14)
C17 C18 H44 109.7(14)
N41 C18 H42 106.3(12)
C17 C18 H42 111.5(12)
H44 C18 H42 110.3(18)
N39 C15 C16 106.91(14)
N39 C15 H34 109.2(11)
C16 C15 H34 107.0(11)
N39 C15 H35 111.8(13)
C16 C15 H35 111.7(13)
H34 C15 H35 110.0(17)
H4 O2 H3 107(2)
H2 O1 H1 110(2)
H6 O3 H5 107(2)
N26 N43 N25 91.5(4)
N26 N43 N44 56.4(3)
N25 N43 N44 35.5(2)
N26 N43 C5 156.9(5)
N25 N43 C5 65.7(3)
N44 N43 C5 100.6(4)
N25 N44 N26 94.6(4)
N25 N44 N43 55.5(4)
N26 N44 N43 39.6(3)
N25 N44 C6 156.5(5)
N26 N44 C6 63.1(2)
N43 N44 C6 102.7(4)

loop_
_geom_bond_atom_site_label_1
_geom_bond_atom_site_label_2
_geom_bond_distance
Co1 N32 1.9487(13)
Co1 N34 1.9499(12)
Co1 N33 1.9575(13)
Co1 N35 1.9629(13)
Co1 N36 1.9649(13)
Co1 N31 1.9743(13)
Co2 N40 1.9559(13)
Co2 N37 1.9562(13)
Co2 N41 1.9597(14)
Co2 N38 1.9600(13)
Co2 N39 1.9665(13)
Co2 N42 1.9746(14)
N8 N9 1.324(2)
N8 N7 1.3407(18)
N6 N5 1.2601(18)
N6 C2 1.4025(18)
N16 N15 1.250(2)
N16 C4 1.408(2)
N15 C3 1.411(2)
N9 N10 1.3362(19)
N7 C2 1.3329(19)
N10 C2 1.333(2)
N18 N19 1.325(2)
N18 N17 1.335(2)
N20 N19 1.336(2)
N20 C4 1.336(2)
N5 C1 1.4095(19)
N17 C4 1.333(2)
N4 C1 1.333(2)
N4 N3 1.333(2)
N3 N2 1.322(2)
N12 N13 1.320(2)
N12 N11 1.334(2)
N2 N1 1.336(2)
N30 C6 1.326(2)
N30 N29 1.331(2)
N11 C3 1.334(2)
N1 C1 1.335(2)
N24 C5 1.311(2)
N24 N23 1.326(3)
N29 N28 1.307(3)
N25 N44 0.689(4)
N25 N43 0.977(5)
N25 N26 1.2535(10)
N25 C5 1.4128(10)
N23 N22 1.307(3)
N26 N43 0.760(4)
N26 N44 0.993(4)
N26 C6 1.4108(10)
N27 C6 1.309(3)
N27 N28 1.321(3)
N14 N13 1.331(2)
N14 C3 1.332(2)
N22 N21 1.319(3)
N21 C5 1.313(3)
N35 C9 1.483(2)
N35 H25 0.89(2)
N35 H24 0.88(2)
N33 C12 1.483(2)
N33 H14 0.89(2)
N33 H13 0.86(2)
N34 C11 1.4888(19)
N34 H7 0.87(2)
N34 H8 0.926(19)
N36 C10 1.482(2)
N36 H30 0.89(2)
N36 H31 0.86(2)
N32 C8 1.479(2)
N32 H16 0.87(2)
N32 H17 0.87(2)
N31 C7 1.486(2)
N31 H22 0.86(2)
N31 H23 0.88(2)
N39 C15 1.482(2)
N39 H32 0.90(2)
N39 H33 0.94(2)
N40 C16 1.494(2)
N40 H39 0.93(2)
N40 H38 0.95(2)
N37 C13 1.480(2)
N37 H51 0.91(2)
N37 H49 0.94(2)
N38 C14 1.495(2)
N38 H55 0.97(2)
N38 H48 0.92(2)
N41 C18 1.479(2)
N41 H46 0.93(2)
N41 H47 0.86(2)
N42 C17 1.487(2)
N42 H40 0.88(2)
N42 H41 0.91(2)
C6 N44 1.547(4)
C5 N43 1.498(5)
C12 C11 1.510(2)
C12 H12 0.956(19)
C12 H11 0.99(2)
C11 H9 0.96(2)
C11 H10 0.912(19)
C9 C10 1.504(3)
C9 H26 0.95(2)
C9 H27 0.96(2)
C10 H28 0.95(2)
C10 H29 0.98(2)
C8 C7 1.504(3)
C8 H18 0.91(2)
C8 H19 0.96(2)
C7 H21 0.88(2)
C7 H20 0.96(2)
C14 C13 1.502(2)
C14 H54 0.95(2)
C14 H53 0.94(2)
C13 H52 0.92(2)
C13 H50 0.93(2)
C16 C15 1.490(3)
C16 H36 0.97(2)
C16 H37 0.96(2)
C17 C18 1.500(3)
C17 H45 0.96(2)
C17 H43 0.96(2)
C18 H44 0.91(2)
C18 H42 0.94(2)
C15 H34 0.948(18)
C15 H35 0.96(2)
O2 H4 0.808(16)
O2 H3 0.855(17)
O1 H2 0.809(16)
O1 H1 0.824(17)
O3 H6 0.823(16)
O3 H5 0.834(17)
N43 N44 1.186(5)
